data_7223753
loop_
_publ_author_name
'Tominaka, Satoshi'
'Yeung, Hamish H.-M.'
'Henke, Sebastian'
'Cheetham, Anthony K.'

_publ_section_title
;
 Coordination environments and \p-conjugation in dense lithium
 coordination polymers
;
_journal_issue 3
_journal_name_full CrystEngComm
_journal_page_first 398
_journal_paper_doi 10.1039/C5CE01658D
_journal_volume 18
_journal_year 2016
_chemical_formula_moiety 'C16 H8 Li2 O7'
_chemical_formula_sum 'C16 H8 Li2 O7'
_chemical_formula_weight 326.10
_chemical_name_systematic 'Li2 anthraquinone-dicarboxylate'
_chemical_properties_physical 'Air-sensitive, Moisture-sensitive, Heat-sensitive'
_space_group_crystal_system monoclinic
_space_group_IT_number 14
_space_group_name_Hall '-P 2ybc'
_space_group_name_H-M_alt 'P 1 21/c 1'
_symmetry_space_group_name_Hall '-P 2ybc'
_symmetry_space_group_name_H-M 'P 1 21/c 1'
_atom_sites_solution_hydrogens geom
_atom_sites_solution_primary direct
_atom_sites_solution_secondary difmap
_audit_creation_date 2015-08-17
_audit_creation_method
;
Olex2 1.2
(compiled 2015.01.26 svn.r3150 for OlexSys, GUI svn.r4998)
;
_audit_update_record
;
2015-08-17 deposited with the CCDC.
2015-10-06 downloaded from the CCDC.
;
_cell_angle_alpha 90.00
_cell_angle_beta 95.743(4)
_cell_angle_gamma 90.00
_cell_formula_units_Z 4
_cell_length_a 18.9997(7)
_cell_length_b 9.4546(3)
_cell_length_c 7.4275(3)
_cell_measurement_reflns_used 2420
_cell_measurement_temperature 120.00(10)
_cell_measurement_theta_max 30.4910
_cell_measurement_theta_min 4.2610
_cell_volume 1327.54(8)
_computing_cell_refinement
;
CrysAlisPro, Agilent Technologies,
Version 1.171.36.28 (release 01-02-2013 CrysAlis171 .NET)
(compiled Feb  1 2013,16:14:44)
;
_computing_data_collection
;
CrysAlisPro, Agilent Technologies,
Version 1.171.36.28 (release 01-02-2013 CrysAlis171 .NET)
(compiled Feb  1 2013,16:14:44)
;
_computing_data_reduction
;
CrysAlisPro, Agilent Technologies,
Version 1.171.36.28 (release 01-02-2013 CrysAlis171 .NET)
(compiled Feb  1 2013,16:14:44)
;
_computing_molecular_graphics 'Olex2 (Dolomanov et al., 2009)'
_computing_publication_material 'Olex2 (Dolomanov et al., 2009)'
_computing_structure_refinement 'XH (Sheldrick, 2008)'
_computing_structure_solution 'SIR2004 (Burla et al., 2007)'
_diffrn_ambient_temperature 120.15
_diffrn_detector_area_resol_mean 16.1183
_diffrn_measured_fraction_theta_full 0.9980
_diffrn_measured_fraction_theta_max 0.9980
_diffrn_measurement_device_type 'Xcalibur, Eos, Gemini ultra'
_diffrn_measurement_method '\w scans'
_diffrn_orient_matrix_UB_11 0.0331436000
_diffrn_orient_matrix_UB_12 -0.0352355000
_diffrn_orient_matrix_UB_13 0.0079685000
_diffrn_orient_matrix_UB_21 -0.0161002000
_diffrn_orient_matrix_UB_22 -0.0602331000
_diffrn_orient_matrix_UB_23 -0.0434809000
_diffrn_orient_matrix_UB_31 0.0071216000
_diffrn_orient_matrix_UB_32 0.0274916000
_diffrn_orient_matrix_UB_33 -0.0851854000
_diffrn_radiation_monochromator graphite
_diffrn_radiation_type 'Mo K\a'
_diffrn_radiation_wavelength 0.7107
_diffrn_reflns_av_R_equivalents 0.0414
_diffrn_reflns_av_unetI/netI 0.0455
_diffrn_reflns_limit_h_max 25
_diffrn_reflns_limit_h_min -24
_diffrn_reflns_limit_k_max 12
_diffrn_reflns_limit_k_min -12
_diffrn_reflns_limit_l_max 9
_diffrn_reflns_limit_l_min -9
_diffrn_reflns_number 8508
_diffrn_reflns_theta_full 28.28
_diffrn_reflns_theta_max 28.28
_diffrn_reflns_theta_min 3.23
_diffrn_source 'Enhance (Mo) X-ray Source'
_exptl_absorpt_coefficient_mu 0.127
_exptl_absorpt_correction_T_max 0.992
_exptl_absorpt_correction_T_min 0.966
_exptl_absorpt_correction_type analytical
_exptl_absorpt_process_details
;
CrysAlisPro, Agilent Technologies,
Version 1.171.36.28 (release 01-02-2013 CrysAlis171 .NET)
(compiled Feb  1 2013,16:14:44)
Analytical numeric absorption correction using a multifaceted crystal
            model based on expressions derived by R.C. Clark & J.S. Reid.
(Clark, R. C. & Reid, J. S. (1995). Acta Cryst. A51, 887-897)
;
_exptl_crystal_colour 'light yellow'
_exptl_crystal_colour_lustre clear
_exptl_crystal_colour_modifier light
_exptl_crystal_colour_primary yellow
_exptl_crystal_density_diffrn 1.632
_exptl_crystal_density_method 'not measured'
_exptl_crystal_description block
_exptl_crystal_F_000 664
_exptl_crystal_size_max 0.596
_exptl_crystal_size_mid 0.1679
_exptl_crystal_size_min 0.0612
_refine_diff_density_max 0.453
_refine_diff_density_min -0.273
_refine_diff_density_rms 0.063
_refine_ls_extinction_method none
_refine_ls_goodness_of_fit_ref 1.038
_refine_ls_hydrogen_treatment mixed
_refine_ls_matrix_type full
_refine_ls_number_parameters 234
_refine_ls_number_reflns 3278
_refine_ls_number_restraints 0
_refine_ls_restrained_S_all 1.038
_refine_ls_R_factor_all 0.0621
_refine_ls_R_factor_gt 0.0441
_refine_ls_shift/su_max 0.000
_refine_ls_shift/su_mean 0.000
_refine_ls_structure_factor_coef Fsqd
_refine_ls_weighting_details 'calc w=1/[\s^2^(Fo^2^)+(0.0554P)^2^+0.3540P] where P=(Fo^2^+2Fc^2^)/3'
_refine_ls_weighting_scheme calc
_refine_ls_wR_factor_gt 0.1075
_refine_ls_wR_factor_ref 0.1193
_reflns_number_gt 2556
_reflns_number_total 3278
_reflns_threshold_expression >2sigma(I)
_cod_data_source_file c5ce01658d2.cif
_cod_data_source_block Li2aqdc_120K(compound1)
_cod_original_cell_volume 1327.55(9)
_cod_database_code 7223753
_chemical_oxdiff_formula 'Li2 C16 H8 O7'
_reflns_odcompleteness_completeness 99.80
_reflns_odcompleteness_iscentric 1
_reflns_odcompleteness_theta 28.22
_olex2_refinement_description
;
1. Fixed Uiso
 At 1.2 times of:
  All C(H) groups
 At 1.5 times of:
  All O(H,H) groups
2.a Riding coordinates:
 O7(H7a,H7b)
2.b Aromatic/amide H refined with riding coordinates:
 C7(H7), C8(H8), C9(H9), C10(H10), C11(H11), C16(H16)
;
_olex2_submission_special_instructions 'No special instructions were received'

loop_
_space_group_symop_id
_space_group_symop_operation_xyz
1 'x, y, z'
2 '-x, y+1/2, -z+1/2'
3 '-x, -y, -z'
4 'x, -y-1/2, z-1/2'

loop_
_atom_site_label
_atom_site_type_symbol
_atom_site_fract_x
_atom_site_fract_y
_atom_site_fract_z
_atom_site_U_iso_or_equiv
_atom_site_adp_type
_atom_site_occupancy
_atom_site_symmetry_multiplicity
_atom_site_calc_flag
_atom_site_refinement_flags
H2A H 0.0490(13) 0.856(3) -0.005(4) 0.044(7) Uiso 1 1 d .
H2B H 0.0292(15) 0.792(3) 0.160(4) 0.067(9) Uiso 1 1 d .
H9 H 0.2837 1.0611 0.4948 0.018 Uiso 1 1 calc R
H12 H 0.1448 1.4434 0.6282 0.016 Uiso 1 1 calc R
H20 H 0.3289 1.7746 0.4658 0.023 Uiso 1 1 calc R
H21 H 0.4605 1.3966 0.2797 0.026 Uiso 1 1 calc R
H22 H 0.4313 1.8146 0.3278 0.028 Uiso 1 1 calc R
H23 H 0.4969 1.6270 0.2348 0.029 Uiso 1 1 calc R
Li2 Li 0.15587(16) 0.7966(3) 0.2305(4) 0.0194(6) Uani 1 1 d .
Li3 Li -0.04700(15) 0.9992(3) 0.6538(4) 0.0185(6) Uani 1 1 d .
C8 C 0.28135(8) 1.27516(16) 0.5041(2) 0.0141(3) Uani 1 1 d .
C9 C 0.25566(8) 1.13779(16) 0.5201(2) 0.0148(3) Uani 1 1 d .
C10 C 0.16380(8) 0.96210(15) 0.5859(2) 0.0133(3) Uani 1 1 d .
C11 C 0.18833(8) 1.11446(15) 0.5738(2) 0.0126(3) Uani 1 1 d .
C12 C 0.17240(8) 1.36670(16) 0.6001(2) 0.0134(3) Uani 1 1 d .
C13 C 0.26737(8) 1.53688(16) 0.5452(2) 0.0141(3) Uani 1 1 d .
C14 C 0.14573(8) 1.23024(16) 0.6100(2) 0.0126(3) Uani 1 1 d .
C15 C 0.07021(8) 1.21019(15) 0.6521(2) 0.0128(3) Uani 1 1 d .
C16 C 0.35141(9) 1.29694(17) 0.4329(2) 0.0171(3) Uani 1 1 d .
C17 C 0.24003(8) 1.38979(15) 0.5484(2) 0.0129(3) Uani 1 1 d .
C18 C 0.33327(8) 1.56025(17) 0.4566(2) 0.0162(3) Uani 1 1 d .
C19 C 0.37306(8) 1.44627(17) 0.4028(2) 0.0167(3) Uani 1 1 d .
C20 C 0.35518(9) 1.69874(18) 0.4290(2) 0.0196(4) Uani 1 1 d .
C21 C 0.43430(9) 1.47202(19) 0.3179(2) 0.0219(4) Uani 1 1 d .
C22 C 0.41650(10) 1.72239(19) 0.3461(3) 0.0237(4) Uani 1 1 d .
C23 C 0.45595(9) 1.60997(19) 0.2904(3) 0.0245(4) Uani 1 1 d .
O1 O 0.13946(6) 0.90614(11) 0.43771(15) 0.0157(3) Uani 1 1 d .
O2 O 0.05908(6) 0.85317(12) 0.11677(17) 0.0173(3) Uani 1 1 d .
O3 O 0.23849(6) 1.63480(11) 0.61579(16) 0.0177(3) Uani 1 1 d .
O4 O 0.03977(6) 1.31107(11) 0.72613(16) 0.0156(3) Uani 1 1 d .
O5 O 0.04114(6) 1.09447(11) 0.60681(15) 0.0151(3) Uani 1 1 d .
O6 O 0.38843(7) 1.19677(13) 0.39805(19) 0.0263(3) Uani 1 1 d .
O7 O 0.17184(6) 0.90400(11) 0.73646(16) 0.0189(3) Uani 1 1 d .

loop_
_atom_site_aniso_label
_atom_site_aniso_U_11
_atom_site_aniso_U_22
_atom_site_aniso_U_33
_atom_site_aniso_U_23
_atom_site_aniso_U_13
_atom_site_aniso_U_12
Li2 0.0243(15) 0.0134(12) 0.0207(15) -0.0001(11) 0.0039(11) 0.0001(11)
Li3 0.0191(14) 0.0147(12) 0.0215(15) 0.0027(11) 0.0018(11) 0.0011(11)
C8 0.0155(8) 0.0133(7) 0.0135(8) 0.0002(6) 0.0008(6) 0.0001(6)
C9 0.0168(8) 0.0121(7) 0.0153(8) -0.0005(6) 0.0015(6) 0.0016(6)
C10 0.0126(7) 0.0101(7) 0.0176(8) -0.0016(6) 0.0026(6) 0.0018(6)
C11 0.0159(7) 0.0093(6) 0.0122(8) -0.0005(6) -0.0004(6) 0.0003(6)
C12 0.0156(7) 0.0115(7) 0.0132(8) -0.0015(6) 0.0018(6) 0.0009(6)
C13 0.0152(7) 0.0129(7) 0.0141(8) 0.0006(6) 0.0008(6) -0.0014(6)
C14 0.0135(7) 0.0121(7) 0.0121(8) 0.0003(6) 0.0001(5) -0.0003(6)
C15 0.0148(7) 0.0103(6) 0.0135(8) 0.0012(6) 0.0016(6) -0.0001(6)
C16 0.0164(8) 0.0163(7) 0.0188(8) 0.0006(6) 0.0034(6) 0.0009(6)
C17 0.0154(8) 0.0107(6) 0.0125(8) -0.0002(6) 0.0004(6) -0.0011(6)
C18 0.0164(8) 0.0163(7) 0.0158(8) -0.0002(6) 0.0015(6) -0.0028(6)
C19 0.0149(8) 0.0180(7) 0.0172(8) 0.0004(6) 0.0011(6) -0.0015(6)
C20 0.0195(8) 0.0173(8) 0.0222(9) 0.0010(7) 0.0034(7) -0.0021(7)
C21 0.0178(8) 0.0247(8) 0.0241(9) 0.0009(7) 0.0068(7) 0.0004(7)
C22 0.0230(9) 0.0211(8) 0.0274(10) 0.0052(7) 0.0039(7) -0.0065(7)
C23 0.0178(8) 0.0274(9) 0.0293(10) 0.0041(8) 0.0071(7) -0.0049(7)
O1 0.0180(6) 0.0132(5) 0.0157(6) -0.0027(4) 0.0011(4) 0.0002(4)
O2 0.0187(6) 0.0167(6) 0.0167(7) -0.0015(5) 0.0021(5) -0.0025(5)
O3 0.0196(6) 0.0122(5) 0.0218(6) -0.0018(5) 0.0043(5) -0.0014(5)
O4 0.0166(6) 0.0110(5) 0.0197(6) -0.0030(4) 0.0049(4) 0.0000(4)
O5 0.0163(6) 0.0121(5) 0.0173(6) -0.0030(4) 0.0032(4) -0.0022(4)
O6 0.0208(7) 0.0198(6) 0.0401(8) -0.0003(5) 0.0118(6) 0.0036(5)
O7 0.0277(7) 0.0120(5) 0.0165(6) 0.0015(4) -0.0010(5) -0.0003(5)

loop_
_atom_type_symbol
_atom_type_description
_atom_type_scat_dispersion_real
_atom_type_scat_dispersion_imag
_atom_type_scat_source
C C 0.0033 0.0016 'International Tables Vol C Tables 4.2.6.8 and 6.1.1.4'
H H 0.0000 0.0000 'International Tables Vol C Tables 4.2.6.8 and 6.1.1.4'
Li Li -0.0003 0.0001 'International Tables Vol C Tables 4.2.6.8 and 6.1.1.4'
O O 0.0106 0.0060 'International Tables Vol C Tables 4.2.6.8 and 6.1.1.4'

loop_
_exptl_crystal_face_index_h
_exptl_crystal_face_index_k
_exptl_crystal_face_index_l
_exptl_crystal_face_perp_dist
_exptl_oxdiff_crystal_face_indexfrac_h
_exptl_oxdiff_crystal_face_indexfrac_k
_exptl_oxdiff_crystal_face_indexfrac_l
_exptl_oxdiff_crystal_face_x
_exptl_oxdiff_crystal_face_y
_exptl_oxdiff_crystal_face_z
-26 2 0 0.0602 -26.0018 1.9789 0.0301 -0.9313 0.2981 -0.1333
26 -2 0 0.0010 26.0018 -1.9789 -0.0301 0.9313 -0.2981 0.1333
3 -13 0 0.0938 3.0216 -12.9295 -0.0018 0.5557 0.7302 -0.3338
-3 13 0 0.0518 -3.0216 12.9295 0.0018 -0.5557 -0.7302 0.3338
-9 8 8 0.1634 -8.9996 7.9467 7.9605 -0.5149 -0.6799 -0.5237
9 -8 -8 0.2384 8.9996 -7.9467 -7.9605 0.5149 0.6799 0.5237
6 7 -9 0.2639 5.9730 6.9731 -8.9529 -0.1191 -0.1269 0.9969
-6 -7 9 0.2639 -5.9730 -6.9731 8.9529 0.1191 0.1269 -0.9969

loop_
_geom_angle_atom_site_label_1
_geom_angle_atom_site_label_2
_geom_angle_atom_site_label_3
_geom_angle
_geom_angle_site_symmetry_1
_geom_angle_site_symmetry_3
C10 Li2 Li3 139.94(13) 4_575 3_576
O1 Li2 Li3 41.42(9) . 3_576
O1 Li2 C10 147.04(15) . 4_575
O1 Li2 O2 88.75(12) . .
O1 Li2 O3 111.85(15) . 4_585
O1 Li2 O7 123.79(16) . 4_575
O2 Li2 Li3 47.73(9) . 3_576
O2 Li2 C10 99.17(12) . 4_575
O3 Li2 Li3 120.76(13) 4_585 3_576
O3 Li2 C10 92.75(11) 4_585 4_575
O3 Li2 O2 117.66(15) 4_585 .
O7 Li2 Li3 137.45(14) 4_575 3_576
O7 Li2 C10 24.96(6) 4_575 4_575
O7 Li2 O2 113.99(15) 4_575 .
O7 Li2 O3 101.78(14) 4_575 4_585
Li2 Li3 Li3 133.04(15) 3_576 3_576
C10 Li3 Li2 64.14(9) 3_576 3_576
C10 Li3 Li3 90.55(13) 3_576 3_576
O1 Li3 Li2 38.47(8) 3_576 3_576
O1 Li3 Li3 107.49(16) 3_576 3_576
O1 Li3 C10 25.94(6) 3_576 3_576
O1 Li3 O2 80.10(11) 3_576 3_576
O1 Li3 O5 90.07(12) 3_576 3_576
O2 Li3 Li2 41.98(8) 3_576 3_576
O2 Li3 Li3 133.16(17) 3_576 3_576
O2 Li3 C10 105.99(11) 3_576 3_576
O4 Li3 Li2 117.60(13) 2_546 3_576
O4 Li3 Li3 108.81(15) 2_546 3_576
O4 Li3 C10 115.35(13) 2_546 3_576
O4 Li3 O1 124.34(15) 2_546 3_576
O4 Li3 O2 102.99(13) 2_546 3_576
O4 Li3 O5 91.61(12) 2_546 3_576
O5 Li3 Li2 128.41(13) 3_576 3_576
O5 Li3 Li2 112.23(13) . 3_576
O5 Li3 Li3 40.06(8) 3_576 3_576
O5 Li3 Li3 44.58(8) . 3_576
O5 Li3 C10 118.37(13) . 3_576
O5 Li3 C10 65.03(9) 3_576 3_576
O5 Li3 O1 117.63(14) . 3_576
O5 Li3 O2 90.19(12) . 3_576
O5 Li3 O2 165.27(15) 3_576 3_576
O5 Li3 O4 117.92(14) . 2_546
O5 Li3 O5 84.64(11) . 3_576
C9 C8 C16 119.29(14) . .
C9 C8 C17 119.48(14) . .
C17 C8 C16 121.18(14) . .
C11 C9 C8 120.63(14) . .
Li2 C10 Li3 108.01(10) 4_576 3_576
C11 C10 Li2 156.68(13) . 4_576
C11 C10 Li3 93.92(11) . 3_576
O1 C10 Li2 86.38(11) . 4_576
O1 C10 Li3 44.44(9) . 3_576
O1 C10 C11 115.59(13) . .
O7 C10 Li2 40.75(9) . 4_576
O7 C10 Li3 131.77(12) . 3_576
O7 C10 C11 117.53(14) . .
O7 C10 O1 126.83(14) . .
C9 C11 C10 117.54(13) . .
C9 C11 C14 119.63(13) . .
C14 C11 C10 122.81(14) . .
C14 C12 C17 120.69(14) . .
C17 C13 C18 117.20(14) . .
O3 C13 C17 122.01(14) . .
O3 C13 C18 120.77(14) . .
C11 C14 C15 121.32(13) . .
C12 C14 C11 119.56(14) . .
C12 C14 C15 119.08(14) . .
O4 C15 C14 118.61(13) . .
O5 C15 C14 117.07(13) . .
O5 C15 O4 124.29(14) . .
C19 C16 C8 116.84(14) . .
O6 C16 C8 121.31(14) . .
O6 C16 C19 121.83(14) . .
C8 C17 C13 121.13(14) . .
C12 C17 C8 119.90(14) . .
C12 C17 C13 118.96(14) . .
C19 C18 C13 121.00(14) . .
C20 C18 C13 118.74(15) . .
C20 C18 C19 120.26(15) . .
C18 C19 C16 121.41(14) . .
C18 C19 C21 119.52(15) . .
C21 C19 C16 119.07(15) . .
C22 C20 C18 119.46(16) . .
C23 C21 C19 120.09(16) . .
C23 C22 C20 120.73(16) . .
C22 C23 C21 119.93(16) . .
Li2 O1 Li3 100.10(13) . 3_576
C10 O1 Li2 148.62(14) . .
C10 O1 Li3 109.62(12) . 3_576
Li2 O2 Li3 90.29(12) . 3_576
C13 O3 Li2 147.94(13) . 4_586
C15 O4 Li3 148.51(13) . 2_556
Li3 O5 Li3 95.36(11) . 3_576
C15 O5 Li3 122.74(12) . 3_576
C15 O5 Li3 135.40(13) . .
C10 O7 Li2 114.29(13) . 4_576

loop_
_geom_bond_atom_site_label_1
_geom_bond_atom_site_label_2
_geom_bond_distance
_geom_bond_site_symmetry_2
Li2 Li3 3.017(4) 3_576
Li2 C10 2.682(3) 4_575
Li2 O3 1.969(3) 4_585
Li2 O7 1.921(3) 4_575
Li3 Li2 3.017(4) 3_576
Li3 Li3 3.037(6) 3_576
Li3 C10 2.727(3) 3_576
Li3 O1 2.027(3) 3_576
Li3 O2 2.232(3) 3_576
Li3 O4 1.988(3) 2_546
Li3 O5 2.142(3) 3_576
C8 C9 1.397(2) .
C8 C16 1.495(2) .
C8 C17 1.397(2) .
C9 C11 1.395(2) .
C10 Li2 2.682(3) 4_576
C10 Li3 2.727(3) 3_576
C10 C11 1.520(2) .
C11 C14 1.403(2) .
C12 C14 1.391(2) .
C12 C17 1.395(2) .
C13 C17 1.486(2) .
C13 C18 1.488(2) .
C14 C15 1.511(2) .
C16 C19 1.494(2) .
C18 C19 1.397(2) .
C18 C20 1.395(2) .
C19 C21 1.399(2) .
C20 C22 1.389(2) .
C21 C23 1.389(2) .
C22 C23 1.387(3) .
O1 Li2 1.906(3) .
O1 Li3 2.027(3) 3_576
O1 C10 1.2664(19) .
O2 Li2 2.018(3) .
O2 Li3 2.232(3) 3_576
O3 Li2 1.969(3) 4_586
O3 C13 1.2210(19) .
O4 Li3 1.988(3) 2_556
O4 C15 1.2689(18) .
O5 Li3 2.142(3) 3_576
O5 Li3 1.963(3) .
O5 C15 1.2562(18) .
O6 C16 1.2229(19) .
O7 Li2 1.921(3) 4_576
O7 C10 1.2414(19) .
